data_4038045
loop_
_publ_author_name
'Yu, Haiyong'
'Tian, Yingyuan'
'Zong, Yan'
'Zhang, Jianyu'
'Xu, Tao'

_publ_section_title
;
 Total Synthesis and Structural Reassignment of Aranorosinol A,
 Aranorosinol B, and EI-2128-1.
;
_journal_name_full 'The Journal of organic chemistry'
_journal_paper_doi 10.1021/acs.joc.0c00028
_journal_year 2020
_chemical_absolute_configuration ad
_chemical_formula_sum 'C20 H24 N O6'
_chemical_formula_weight 374.40
_space_group_IT_number 4
_space_group_name_Hall 'P 2yb'
_space_group_name_H-M_alt 'P 1 21 1'
_symmetry_cell_setting monoclinic
_symmetry_space_group_name_H-M 'P 1 21 1'
_atom_sites_solution_hydrogens geom
_atom_sites_solution_primary direct
_atom_sites_solution_secondary difmap
_audit_creation_method SHELXL-97
_cell_angle_alpha 90.00
_cell_angle_beta 111.942(4)
_cell_angle_gamma 90.00
_cell_formula_units_Z 2
_cell_length_a 9.0870(8)
_cell_length_b 11.7793(11)
_cell_length_c 9.6187(9)
_cell_measurement_reflns_used 651
_cell_measurement_temperature 293(2)
_cell_measurement_theta_max 21.9205
_cell_measurement_theta_min 2.4775
_cell_volume 954.99(15)
_computing_cell_refinement 'CrysAlisPro 1.171.38.41 (Rigaku OD, 2015)'
_computing_data_collection 'CrysAlisPro 1.171.38.41 (Rigaku OD, 2015)'
_computing_data_reduction 'CrysAlisPro 1.171.38.41 (Rigaku OD, 2015)'
_computing_molecular_graphics 'Bruker SHELXTL'
_computing_publication_material 'Bruker SHELXTL'
_computing_structure_refinement 'SHELXL-97 (Sheldrick, 1997)'
_computing_structure_solution 'SHELXS-97 (Sheldrick, 1990)'
_diffrn_ambient_temperature 293(2)
_diffrn_measured_fraction_theta_full 0.989
_diffrn_measured_fraction_theta_max 0.989
_diffrn_measurement_device_type 'Xcalibur, Eos, Gemini'
_diffrn_measurement_method '\w scans'
_diffrn_radiation_monochromator graphite
_diffrn_radiation_source 'fine-focus sealed tube'
_diffrn_radiation_type CuK\a
_diffrn_radiation_wavelength 1.54178
_diffrn_reflns_av_R_equivalents 0.1035
_diffrn_reflns_av_sigmaI/netI 0.1483
_diffrn_reflns_limit_h_max 10
_diffrn_reflns_limit_h_min -4
_diffrn_reflns_limit_k_max 10
_diffrn_reflns_limit_k_min -13
_diffrn_reflns_limit_l_max 10
_diffrn_reflns_limit_l_min -11
_diffrn_reflns_number 3201
_diffrn_reflns_theta_full 66.03
_diffrn_reflns_theta_max 66.03
_diffrn_reflns_theta_min 4.96
_exptl_absorpt_coefficient_mu 0.798
_exptl_absorpt_correction_T_max 0.9389
_exptl_absorpt_correction_T_min 0.8567
_exptl_absorpt_correction_type multi-scan
_exptl_absorpt_process_details sadabs
_exptl_crystal_colour colourless
_exptl_crystal_density_diffrn 1.302
_exptl_crystal_density_method 'not measured'
_exptl_crystal_description block
_exptl_crystal_F_000 398
_exptl_crystal_size_max 0.20
_exptl_crystal_size_mid 0.13
_exptl_crystal_size_min 0.08
_refine_diff_density_max 0.436
_refine_diff_density_min -0.370
_refine_diff_density_rms 0.106
_refine_ls_abs_structure_details 'Flack H D (1983), Acta Cryst. A39, 876-881'
_refine_ls_abs_structure_Flack 1.4(12)
_refine_ls_extinction_coef 0.063(11)
_refine_ls_extinction_expression Fc^*^=kFc[1+0.001xFc^2^\l^3^/sin(2\q)]^-1/4^
_refine_ls_extinction_method SHELXL
_refine_ls_goodness_of_fit_ref 0.992
_refine_ls_hydrogen_treatment mixed
_refine_ls_matrix_type full
_refine_ls_number_parameters 248
_refine_ls_number_reflns 2222
_refine_ls_number_restraints 1
_refine_ls_restrained_S_all 0.992
_refine_ls_R_factor_all 0.1794
_refine_ls_R_factor_gt 0.1157
_refine_ls_shift/su_max 0.046
_refine_ls_shift/su_mean 0.008
_refine_ls_structure_factor_coef Fsqd
_refine_ls_weighting_details 'calc w=1/[\s^2^(Fo^2^)+(0.2000P)^2^+0.0000P] where P=(Fo^2^+2Fc^2^)/3'
_refine_ls_weighting_scheme calc
_refine_ls_wR_factor_gt 0.2918
_refine_ls_wR_factor_ref 0.3854
_reflns_number_gt 935
_reflns_number_total 2222
_reflns_threshold_expression >2sigma(I)
_cod_data_source_file jo0c00028_si_003.cif
_cod_data_source_block 170730d
_cod_database_code 4038045

loop_
_symmetry_equiv_pos_as_xyz
'x, y, z'
'-x, y+1/2, -z'

loop_
_atom_site_label
_atom_site_type_symbol
_atom_site_fract_x
_atom_site_fract_y
_atom_site_fract_z
_atom_site_U_iso_or_equiv
_atom_site_adp_type
_atom_site_occupancy
_atom_site_symmetry_multiplicity
_atom_site_calc_flag
_atom_site_refinement_flags
_atom_site_disorder_assembly
_atom_site_disorder_group
O1 O 1.4578(16) 0.0801(10) 1.5130(13) 0.120(4) Uani 1 1 d . . .
O2 O 1.4338(11) 0.0885(11) 1.1831(12) 0.104(4) Uani 1 1 d . . .
H2 H 1.4150 0.1310 1.1111 0.156 Uiso 1 1 calc R . .
O3 O 0.8492(11) 0.0148(9) 1.0857(14) 0.103(4) Uani 1 1 d . . .
O4 O 0.6279(14) -0.0471(9) 0.8907(13) 0.102(3) Uani 1 1 d . . .
H4 H 0.6788 -0.0429 0.8363 0.153 Uiso 1 1 calc R . .
O5 O 0.4140(12) 0.2533(9) 0.9658(12) 0.099(3) Uani 1 1 d . . .
O6 O 0.2749(12) 0.2305(9) 0.7183(10) 0.090(3) Uani 1 1 d . . .
N N 0.5214(13) 0.1740(10) 0.8157(12) 0.083(3) Uani 1 1 d . . .
H0A H 0.5407 0.2174 0.7474 0.099 Uiso 1 1 calc R . .
H0B H 0.4851 0.1068 0.7718 0.099 Uiso 1 1 calc R . .
C1 C 1.5941(19) -0.0993(18) 1.529(2) 0.125(6) Uani 1 1 d . . .
H1A H 1.6168 -0.1386 1.4521 0.187 Uiso 1 1 calc R . .
H1B H 1.5580 -0.1527 1.5850 0.187 Uiso 1 1 calc R . .
H1C H 1.6886 -0.0625 1.5954 0.187 Uiso 1 1 calc R . .
C2 C 1.4651(18) -0.0105(14) 1.4580(16) 0.089(4) Uani 1 1 d . . .
C3 C 1.3411(17) -0.0468(15) 1.3112(16) 0.092(4) Uani 1 1 d . . .
H3A H 1.2486 -0.0728 1.3294 0.111 Uiso 1 1 calc R . .
H3B H 1.3819 -0.1108 1.2732 0.111 Uiso 1 1 calc R . .
C4 C 1.2878(15) 0.0470(13) 1.1879(16) 0.080(4) Uani 1 1 d . . .
C5 C 1.1933(18) -0.0094(13) 1.0418(17) 0.091(4) Uani 1 1 d . . .
H5 H 1.2470 -0.0572 0.9999 0.109 Uiso 1 1 calc R . .
C6 C 1.0331(16) 0.0048(15) 0.966(2) 0.103(5) Uani 1 1 d . . .
H6 H 0.9808 -0.0357 0.8779 0.123 Uiso 1 1 calc R . .
C7 C 0.9422(15) 0.0861(13) 1.0246(16) 0.084(4) Uani 1 1 d . . .
C8 C 1.0436(18) 0.1564(15) 1.1525(18) 0.104(5) Uani 1 1 d . . .
H8 H 0.9964 0.2171 1.1817 0.125 Uiso 1 1 calc R . .
C9 C 1.2010(19) 0.1380(13) 1.2298(19) 0.097(5) Uani 1 1 d . . .
H9 H 1.2553 0.1842 1.3113 0.117 Uiso 1 1 calc R . .
C10 C 0.8179(16) 0.1508(14) 0.8971(16) 0.089(4) Uani 1 1 d . . .
H10A H 0.7932 0.1117 0.8023 0.106 Uiso 1 1 calc R . .
H10B H 0.8536 0.2271 0.8885 0.106 Uiso 1 1 calc R . .
C11 C 0.6781(16) 0.1527(13) 0.9425(16) 0.085(4) Uani 1 1 d . . .
H11 H 0.6945 0.2077 1.0234 0.102 Uiso 1 1 calc R . .
C12 C 0.6820(17) 0.0312(13) 1.0010(17) 0.087(4) Uani 1 1 d . . .
H12 H 0.6224 0.0267 1.0673 0.104 Uiso 1 1 calc R . .
C13 C 0.4103(19) 0.2208(14) 0.8449(17) 0.091(4) Uani 1 1 d . . .
C14 C 0.1416(18) 0.272(2) 0.7419(15) 0.114(6) Uani 1 1 d . . .
H14A H 0.1683 0.3436 0.7963 0.136 Uiso 1 1 calc R . .
H14B H 0.1098 0.2188 0.8019 0.136 Uiso 1 1 calc R . .
C15 C 0.005(2) 0.2911(15) 0.5923(18) 0.097(5) Uani 1 1 d . . .
C16 C -0.100(2) 0.2088(16) 0.520(2) 0.118(6) Uani 1 1 d . . .
H16 H -0.0864 0.1357 0.5599 0.142 Uiso 1 1 calc R . .
C17 C -0.230(3) 0.232(2) 0.386(2) 0.134(7) Uani 1 1 d . . .
H17 H -0.3009 0.1740 0.3391 0.161 Uiso 1 1 calc R . .
C18 C -0.252(2) 0.333(2) 0.328(2) 0.122(7) Uani 1 1 d . . .
H18 H -0.3398 0.3464 0.2402 0.146 Uiso 1 1 calc R . .
C19 C -0.149(2) 0.422(2) 0.393(2) 0.127(7) Uani 1 1 d . . .
H19 H -0.1638 0.4932 0.3483 0.153 Uiso 1 1 calc R . .
C20 C -0.0179(18) 0.4008(18) 0.531(2) 0.108(5) Uani 1 1 d . . .
H20 H 0.0512 0.4592 0.5794 0.130 Uiso 1 1 calc R . .

loop_
_atom_site_aniso_label
_atom_site_aniso_U_11
_atom_site_aniso_U_22
_atom_site_aniso_U_33
_atom_site_aniso_U_23
_atom_site_aniso_U_13
_atom_site_aniso_U_12
O1 0.162(11) 0.108(8) 0.089(7) -0.012(7) 0.047(8) 0.012(8)
O2 0.075(5) 0.142(10) 0.102(8) 0.020(7) 0.041(5) 0.002(6)
O3 0.070(5) 0.107(8) 0.137(9) 0.027(7) 0.043(5) 0.006(5)
O4 0.121(9) 0.086(6) 0.100(8) 0.013(6) 0.041(7) -0.004(6)
O5 0.091(6) 0.096(7) 0.097(7) 0.005(6) 0.022(5) 0.028(5)
O6 0.105(7) 0.100(7) 0.083(6) -0.001(6) 0.056(6) 0.019(6)
N 0.094(7) 0.084(7) 0.072(6) 0.014(6) 0.034(6) 0.012(6)
C1 0.121(13) 0.122(13) 0.109(13) 0.016(13) 0.016(10) 0.044(12)
C2 0.098(10) 0.100(10) 0.077(8) -0.020(8) 0.042(8) -0.015(8)
C3 0.094(10) 0.103(10) 0.077(8) 0.010(9) 0.030(7) 0.007(9)
C4 0.068(7) 0.090(9) 0.098(9) -0.008(8) 0.050(7) 0.001(7)
C5 0.101(9) 0.081(9) 0.099(10) -0.008(8) 0.047(8) 0.012(8)
C6 0.069(8) 0.109(12) 0.133(13) 0.002(11) 0.042(8) 0.014(9)
C7 0.078(8) 0.081(8) 0.093(9) -0.003(8) 0.032(7) 0.005(7)
C8 0.088(9) 0.106(11) 0.112(12) -0.048(11) 0.031(9) 0.001(9)
C9 0.106(11) 0.085(10) 0.115(11) -0.010(10) 0.058(10) 0.009(9)
C10 0.087(9) 0.092(9) 0.091(8) 0.020(9) 0.038(7) 0.009(8)
C11 0.096(10) 0.081(8) 0.079(8) 0.005(8) 0.034(8) 0.005(8)
C12 0.090(9) 0.088(10) 0.094(9) 0.024(9) 0.049(8) 0.006(8)
C13 0.110(11) 0.087(10) 0.086(9) -0.007(9) 0.050(9) 0.016(9)
C14 0.108(11) 0.165(18) 0.064(8) -0.010(11) 0.029(8) 0.032(12)
C15 0.107(11) 0.094(11) 0.101(11) 0.018(11) 0.052(10) 0.024(10)
C16 0.131(14) 0.085(10) 0.118(13) -0.003(11) 0.022(11) -0.004(11)
C17 0.135(15) 0.132(17) 0.109(13) -0.040(15) 0.014(12) -0.018(14)
C18 0.099(12) 0.17(2) 0.094(12) 0.033(14) 0.035(10) 0.044(14)
C19 0.076(9) 0.154(18) 0.135(16) 0.060(15) 0.020(10) 0.045(12)
C20 0.068(8) 0.136(14) 0.115(13) 0.001(12) 0.028(8) -0.009(10)

loop_
_atom_type_symbol
_atom_type_description
_atom_type_scat_dispersion_real
_atom_type_scat_dispersion_imag
_atom_type_scat_source
C C 0.0181 0.0091 'International Tables Vol C Tables 4.2.6.8 and 6.1.1.4'
H H 0.0000 0.0000 'International Tables Vol C Tables 4.2.6.8 and 6.1.1.4'
N N 0.0311 0.0180 'International Tables Vol C Tables 4.2.6.8 and 6.1.1.4'
O O 0.0492 0.0322 'International Tables Vol C Tables 4.2.6.8 and 6.1.1.4'

loop_
_geom_angle_atom_site_label_1
_geom_angle_atom_site_label_2
_geom_angle_atom_site_label_3
_geom_angle
_geom_angle_site_symmetry_1
_geom_angle_site_symmetry_3
_geom_angle_publ_flag
C4 O2 H2 109.5 . . ?
C7 O3 C12 110.0(10) . . ?
C12 O4 H4 109.5 . . ?
C14 O6 C13 115.3(10) . . ?
C13 N C11 118.8(12) . . ?
C13 N H0A 107.6 . . ?
C11 N H0A 107.6 . . ?
C13 N H0B 107.6 . . ?
C11 N H0B 107.6 . . ?
H0A N H0B 107.1 . . ?
C2 C1 H1A 109.5 . . ?
C2 C1 H1B 109.5 . . ?
H1A C1 H1B 109.5 . . ?
C2 C1 H1C 109.5 . . ?
H1A C1 H1C 109.5 . . ?
H1B C1 H1C 109.5 . . ?
O1 C2 C3 121.4(16) . . ?
O1 C2 C1 124.6(15) . . ?
C3 C2 C1 114.0(15) . . ?
C2 C3 C4 115.1(14) . . ?
C2 C3 H3A 108.5 . . ?
C4 C3 H3A 108.5 . . ?
C2 C3 H3B 108.5 . . ?
C4 C3 H3B 108.5 . . ?
H3A C3 H3B 107.5 . . ?
O2 C4 C5 109.5(10) . . ?
O2 C4 C9 110.9(13) . . ?
C5 C4 C9 113.6(12) . . ?
O2 C4 C3 103.8(11) . . ?
C5 C4 C3 107.8(12) . . ?
C9 C4 C3 110.7(12) . . ?
C6 C5 C4 124.6(13) . . ?
C6 C5 H5 117.7 . . ?
C4 C5 H5 117.7 . . ?
C5 C6 C7 119.8(15) . . ?
C5 C6 H6 120.1 . . ?
C7 C6 H6 120.1 . . ?
C8 C7 O3 105.1(12) . . ?
C8 C7 C6 114.2(11) . . ?
O3 C7 C6 105.5(12) . . ?
C8 C7 C10 115.6(14) . . ?
O3 C7 C10 104.1(10) . . ?
C6 C7 C10 111.1(12) . . ?
C9 C8 C7 124.4(14) . . ?
C9 C8 H8 117.8 . . ?
C7 C8 H8 117.8 . . ?
C8 C9 C4 121.8(14) . . ?
C8 C9 H9 119.1 . . ?
C4 C9 H9 119.1 . . ?
C7 C10 C11 103.2(11) . . ?
C7 C10 H10A 111.1 . . ?
C11 C10 H10A 111.1 . . ?
C7 C10 H10B 111.1 . . ?
C11 C10 H10B 111.1 . . ?
H10A C10 H10B 109.1 . . ?
N C11 C12 109.7(11) . . ?
N C11 C10 114.5(11) . . ?
C12 C11 C10 100.8(12) . . ?
N C11 H11 110.4 . . ?
C12 C11 H11 110.5 . . ?
C10 C11 H11 110.4 . . ?
O4 C12 O3 110.5(12) . . ?
O4 C12 C11 113.4(11) . . ?
O3 C12 C11 101.9(11) . . ?
O4 C12 H12 110.3 . . ?
O3 C12 H12 110.3 . . ?
C11 C12 H12 110.3 . . ?
O5 C13 N 127.5(15) . . ?
O5 C13 O6 121.3(13) . . ?
N C13 O6 111.3(12) . . ?
O6 C14 C15 110.4(11) . . ?
O6 C14 H14A 109.6 . . ?
C15 C14 H14A 109.6 . . ?
O6 C14 H14B 109.6 . . ?
C15 C14 H14B 109.6 . . ?
H14A C14 H14B 108.1 . . ?
C16 C15 C20 118.7(16) . . ?
C16 C15 C14 123.3(17) . . ?
C20 C15 C14 117.9(17) . . ?
C15 C16 C17 121.2(18) . . ?
C15 C16 H16 119.4 . . ?
C17 C16 H16 119.4 . . ?
C16 C17 C18 121(2) . . ?
C16 C17 H17 119.6 . . ?
C18 C17 H17 119.6 . . ?
C17 C18 C19 121.6(19) . . ?
C17 C18 H18 119.2 . . ?
C19 C18 H18 119.2 . . ?
C18 C19 C20 118.3(19) . . ?
C18 C19 H19 120.8 . . ?
C20 C19 H19 120.8 . . ?
C19 C20 C15 119.2(18) . . ?
C19 C20 H20 120.4 . . ?
C15 C20 H20 120.4 . . ?

loop_
_geom_bond_atom_site_label_1
_geom_bond_atom_site_label_2
_geom_bond_distance
_geom_bond_site_symmetry_2
_geom_bond_publ_flag
O1 C2 1.203(17) . ?
O2 C4 1.431(14) . ?
O2 H2 0.8200 . ?
O3 C7 1.462(16) . ?
O3 C12 1.443(16) . ?
O4 C12 1.352(18) . ?
O4 H4 0.8200 . ?
O5 C13 1.212(17) . ?
O6 C14 1.402(16) . ?
O6 C13 1.374(16) . ?
N C13 1.271(17) . ?
N C11 1.510(16) . ?
N H0A 0.9000 . ?
N H0B 0.9000 . ?
C1 C2 1.53(2) . ?
C1 H1A 0.9600 . ?
C1 H1B 0.9600 . ?
C1 H1C 0.9600 . ?
C2 C3 1.50(2) . ?
C3 C4 1.56(2) . ?
C3 H3A 0.9700 . ?
C3 H3B 0.9700 . ?
C4 C5 1.50(2) . ?
C4 C9 1.474(18) . ?
C5 C6 1.37(2) . ?
C5 H5 0.9300 . ?
C6 C7 1.507(19) . ?
C6 H6 0.9300 . ?
C7 C8 1.484(19) . ?
C7 C10 1.525(18) . ?
C8 C9 1.360(18) . ?
C8 H8 0.9300 . ?
C9 H9 0.9300 . ?
C10 C11 1.490(19) . ?
C10 H10A 0.9700 . ?
C10 H10B 0.9700 . ?
C11 C12 1.53(2) . ?
C11 H11 0.9800 . ?
C12 H12 0.9800 . ?
C14 C15 1.53(2) . ?
C14 H14A 0.9700 . ?
C14 H14B 0.9700 . ?
C15 C16 1.35(2) . ?
C15 C20 1.40(2) . ?
C16 C17 1.41(2) . ?
C16 H16 0.9300 . ?
C17 C18 1.30(3) . ?
C17 H17 0.9300 . ?
C18 C19 1.39(3) . ?
C18 H18 0.9300 . ?
C19 C20 1.43(2) . ?
C19 H19 0.9300 . ?
C20 H20 0.9300 . ?
